data_2016021
loop_
_publ_author_name
'Wagner, Pawe\/l'
'Officer, David L.'
'Kubicki, Maciej'

_publ_section_title
;
 Flip-type disorder in 3-substituted 2,2':5',2''-terthiophenes
;
_journal_coeditor_code DN3048
_journal_issue 7
_journal_name_full 'Acta Crystallographica Section C'
_journal_page_first o400
_journal_page_last o404
_journal_paper_doi 10.1107/S0108270107024699
_journal_volume 63
_journal_year 2007
_chemical_formula_iupac 'C28 H18 S3'
_chemical_formula_moiety 'C28 H18 S3'
_chemical_formula_sum 'C28 H18 S3'
_chemical_formula_weight 450.60
_chemical_name_systematic
;
(<i>E</i>)-3'-[2-(anthracen-9-yl)ethenyl]-2,2':5',2''-terthiophene
;
_space_group_IT_number 2
_symmetry_cell_setting triclinic
_symmetry_space_group_name_Hall '-P 1'
_symmetry_space_group_name_H-M 'P -1'
_atom_sites_solution_hydrogens difmap
_atom_sites_solution_primary direct
_atom_sites_solution_secondary difmap
_audit_creation_method SHELXL97
_cell_angle_alpha 68.417(5)
_cell_angle_beta 68.415(5)
_cell_angle_gamma 84.837(6)
_cell_formula_units_Z 2
_cell_length_a 9.7668(8)
_cell_length_b 10.8005(9)
_cell_length_c 12.0272(10)
_cell_measurement_reflns_used 25
_cell_measurement_temperature 153(2)
_cell_measurement_theta_max 20
_cell_measurement_theta_min 3
_cell_volume 1095.51(17)
_computing_cell_refinement XSCANS
_computing_data_collection 'XSCANS (Bruker, 1996)'
_computing_data_reduction XSCANS
_computing_molecular_graphics 'Stereochemical Workstation Operation Manual (Siemens, 1989)'
_computing_publication_material SHELXL97
_computing_structure_refinement 'SHELXL97 (Sheldrick, 1997)'
_computing_structure_solution 'SHELXS97 (Sheldrick, 1997)'
_diffrn_ambient_temperature 153.0(10)
_diffrn_measured_fraction_theta_full 0.991
_diffrn_measured_fraction_theta_max 0.991
_diffrn_measurement_device_type 'Bruker P4 CCD'
_diffrn_measurement_method '\w scans'
_diffrn_radiation_monochromator graphite
_diffrn_radiation_source 'fine-focus sealed tube'
_diffrn_radiation_type MoK\a
_diffrn_radiation_wavelength 0.71073
_diffrn_reflns_av_R_equivalents 0.0635
_diffrn_reflns_av_sigmaI/netI 0.0699
_diffrn_reflns_limit_h_max 11
_diffrn_reflns_limit_h_min -11
_diffrn_reflns_limit_k_max 12
_diffrn_reflns_limit_k_min -12
_diffrn_reflns_limit_l_max 14
_diffrn_reflns_limit_l_min -14
_diffrn_reflns_number 9448
_diffrn_reflns_theta_full 25.00
_diffrn_reflns_theta_max 25.00
_diffrn_reflns_theta_min 1.95
_exptl_absorpt_coefficient_mu 0.352
_exptl_absorpt_correction_type none
_exptl_crystal_colour colourless
_exptl_crystal_density_diffrn 1.366
_exptl_crystal_density_method 'not measured'
_exptl_crystal_description block
_exptl_crystal_F_000 468
_exptl_crystal_size_max 0.3
_exptl_crystal_size_mid 0.2
_exptl_crystal_size_min 0.1
_refine_diff_density_max 0.359
_refine_diff_density_min -0.409
_refine_ls_extinction_method none
_refine_ls_goodness_of_fit_ref 1.045
_refine_ls_hydrogen_treatment constr
_refine_ls_matrix_type full
_refine_ls_number_parameters 299
_refine_ls_number_reflns 3831
_refine_ls_number_restraints 0
_refine_ls_restrained_S_all 1.045
_refine_ls_R_factor_all 0.0840
_refine_ls_R_factor_gt 0.0536
_refine_ls_shift/su_max 0.000
_refine_ls_shift/su_mean 0.000
_refine_ls_structure_factor_coef Fsqd
_refine_ls_weighting_details 'calc w=1/[\s^2^(Fo^2^)+(0.0638P)^2^+0.3839P] where P=(Fo^2^+2Fc^2^)/3'
_refine_ls_weighting_scheme calc
_refine_ls_wR_factor_gt 0.1262
_refine_ls_wR_factor_ref 0.1397
_reflns_number_gt 2736
_reflns_number_total 3831
_reflns_threshold_expression I>2\s(I)
_cod_data_source_file dn3048.cif
_cod_data_source_block I
_cod_database_code 2016021
_cod_database_fobs_code 2016021

loop_
_symmetry_equiv_pos_as_xyz
'x, y, z'
'-x, -y, -z'

loop_
_atom_site_type_symbol
_atom_site_label
_atom_site_fract_x
_atom_site_fract_y
_atom_site_fract_z
_atom_site_U_iso_or_equiv
_atom_site_adp_type
_atom_site_calc_flag
_atom_site_refinement_flags
_atom_site_occupancy
_atom_site_disorder_assembly
_atom_site_disorder_group
S S1 0.26191(9) 0.49076(7) 0.98392(7) 0.0361(2) Uani d . 1 . .
C C2 0.1997(3) 0.3739(3) 0.9429(3) 0.0309(7) Uani d . 1 A .
C C3 0.1555(3) 0.4345(3) 0.8398(3) 0.0317(7) Uani d . 1 . .
C C4 0.1737(3) 0.5762(3) 0.7945(3) 0.0344(7) Uani d . 1 . .
H H4 0.1481 0.6337 0.7243 0.041 Uiso d R 1 . .
C C5 0.2308(3) 0.6220(3) 0.8606(3) 0.0319(7) Uani d . 1 . .
C C6 0.2021(4) 0.2322(3) 1.0164(3) 0.0322(7) Uani d . 1 . .
S S7 0.3514(4) 0.1702(3) 1.0582(3) 0.0410(7) Uani d P 0.709(6) A 1
C C7 0.304(3) 0.166(3) 1.066(3) 0.065(13) Uani d P 0.291(6) A 2
H H7 0.3888 0.2117 1.0558 0.078 Uiso d PR 0.291(6) A 2
C C8 0.2720(4) 0.0185(4) 1.1388(3) 0.0520(9) Uani d . 1 . .
H H8 0.3180 -0.0531 1.1839 0.062 Uiso d R 1 A .
C C9 0.1399(4) 0.0031(3) 1.1368(3) 0.0530(10) Uani d . 1 A .
H H9 0.0820 -0.0783 1.1772 0.064 Uiso d R 1 . .
C C10 0.099(2) 0.1288(15) 1.0634(18) 0.057(7) Uani d P 0.709(6) A 1
H H10 0.0082 0.1399 1.0492 0.069 Uiso d PR 0.709(6) A 1
S S10 0.0675(16) 0.1229(8) 1.0601(12) 0.0450(19) Uani d P 0.291(6) A 2
C C11 0.2694(3) 0.7599(3) 0.8354(3) 0.0338(7) Uani d . 1 . .
S S12 0.27307(11) 0.88442(8) 0.69396(9) 0.0479(3) Uani d . 1 . .
C C13 0.3199(4) 1.0028(3) 0.7362(3) 0.0466(9) Uani d . 1 . .
H H13 0.3350 1.0948 0.6839 0.056 Uiso d R 1 . .
C C14 0.3334(4) 0.9528(3) 0.8520(3) 0.0459(8) Uani d . 1 . .
H H14 0.3613 1.0067 0.8881 0.055 Uiso d R 1 . .
C C15 0.3021(3) 0.8104(3) 0.9168(3) 0.0352(7) Uani d . 1 . .
H H15 0.3032 0.7594 0.9998 0.042 Uiso d R 1 . .
C C16 0.1057(3) 0.3639(3) 0.7774(3) 0.0330(7) Uani d . 1 . .
H H16 0.1228 0.2715 0.7984 0.040 Uiso d R 1 . .
C C17 0.0385(3) 0.4181(3) 0.6938(3) 0.0336(7) Uani d . 1 . .
H H17 0.0159 0.5091 0.6763 0.040 Uiso d R 1 . .
C C18 -0.0036(3) 0.3468(3) 0.6263(3) 0.0315(7) Uani d . 1 . .
C C19 -0.1539(3) 0.3348(3) 0.6439(3) 0.0333(7) Uani d . 1 . .
C C20 -0.2669(4) 0.3893(3) 0.7240(3) 0.0394(8) Uani d . 1 . .
H H20 -0.2416 0.4358 0.7678 0.047 Uiso d R 1 . .
C C21 -0.4112(4) 0.3766(3) 0.7395(3) 0.0482(9) Uani d . 1 . .
H H21 -0.4849 0.4143 0.7934 0.058 Uiso d R 1 . .
C C22 -0.4519(4) 0.3070(4) 0.6754(3) 0.0504(9) Uani d . 1 . .
H H22 -0.5522 0.2999 0.6849 0.061 Uiso d R 1 . .
C C23 -0.3474(4) 0.2508(3) 0.6010(3) 0.0458(9) Uani d . 1 . .
H H23 -0.3762 0.2017 0.5613 0.055 Uiso d R 1 . .
C C24 -0.1961(4) 0.2632(3) 0.5804(3) 0.0354(7) Uani d . 1 . .
C C25 -0.0881(4) 0.2049(3) 0.5048(3) 0.0390(8) Uani d . 1 . .
H H25 -0.1169 0.1530 0.4674 0.047 Uiso d R 1 . .
C C26 0.0615(4) 0.2200(3) 0.4821(3) 0.0378(7) Uani d . 1 . .
C C27 0.1723(4) 0.1659(3) 0.3997(3) 0.0527(9) Uani d . 1 . .
H H27 0.1438 0.1137 0.3625 0.063 Uiso d R 1 . .
C C28 0.3175(4) 0.1866(4) 0.3731(4) 0.0558(10) Uani d . 1 . .
H H28 0.3895 0.1486 0.3184 0.067 Uiso d R 1 . .
C C29 0.3609(4) 0.2652(4) 0.4269(3) 0.0509(9) Uani d . 1 . .
H H29 0.4629 0.2822 0.4058 0.061 Uiso d R 1 . .
C C30 0.2600(4) 0.3167(3) 0.5082(3) 0.0409(8) Uani d . 1 . .
H H30 0.2925 0.3688 0.5433 0.049 Uiso d R 1 . .
C C31 0.1051(3) 0.2944(3) 0.5424(3) 0.0334(7) Uani d . 1 . .

loop_
_atom_site_aniso_label
_atom_site_aniso_U_11
_atom_site_aniso_U_22
_atom_site_aniso_U_33
_atom_site_aniso_U_12
_atom_site_aniso_U_13
_atom_site_aniso_U_23
S1 0.0459(5) 0.0337(4) 0.0380(5) 0.0035(3) -0.0219(4) -0.0167(3)
C2 0.0337(16) 0.0326(16) 0.0308(16) 0.0012(13) -0.0129(13) -0.0149(13)
C3 0.0309(16) 0.0337(16) 0.0327(16) 0.0018(13) -0.0120(13) -0.0141(13)
C4 0.0414(18) 0.0295(16) 0.0389(17) 0.0040(13) -0.0219(15) -0.0128(14)
C5 0.0343(17) 0.0306(16) 0.0368(17) 0.0049(13) -0.0156(14) -0.0166(13)
C6 0.0348(18) 0.0327(17) 0.0301(16) 0.0007(15) -0.0117(15) -0.0123(13)
S7 0.0452(17) 0.0379(10) 0.0428(9) 0.0026(9) -0.0273(9) -0.0063(7)
C7 0.06(2) 0.073(17) 0.072(15) -0.036(14) -0.033(14) -0.026(11)
C8 0.059(2) 0.045(2) 0.040(2) 0.0100(18) -0.0201(18) -0.0020(16)
C9 0.058(2) 0.0363(19) 0.047(2) -0.0038(17) -0.0073(18) -0.0060(16)
C10 0.035(10) 0.073(10) 0.059(6) 0.017(6) -0.015(5) -0.023(6)
S10 0.035(4) 0.027(3) 0.059(3) -0.0012(18) -0.016(2) -0.001(2)
C11 0.0331(17) 0.0334(16) 0.0393(17) 0.0046(13) -0.0148(14) -0.0169(14)
S12 0.0631(6) 0.0386(5) 0.0490(5) 0.0011(4) -0.0263(5) -0.0172(4)
C13 0.053(2) 0.0336(18) 0.056(2) 0.0017(16) -0.0221(18) -0.0168(16)
C14 0.053(2) 0.0426(19) 0.053(2) -0.0002(16) -0.0221(18) -0.0253(17)
C15 0.0361(17) 0.0239(15) 0.055(2) 0.0004(12) -0.0234(15) -0.0167(14)
C16 0.0380(18) 0.0272(15) 0.0383(17) -0.0004(13) -0.0162(15) -0.0139(13)
C17 0.0409(18) 0.0280(15) 0.0380(17) 0.0017(13) -0.0198(15) -0.0129(13)
C18 0.0412(18) 0.0244(14) 0.0291(15) -0.0017(13) -0.0168(14) -0.0050(12)
C19 0.0416(18) 0.0282(15) 0.0291(16) -0.0030(13) -0.0158(14) -0.0050(13)
C20 0.046(2) 0.0352(17) 0.0361(17) 0.0011(14) -0.0170(15) -0.0097(14)
C21 0.044(2) 0.048(2) 0.046(2) 0.0037(16) -0.0110(17) -0.0146(17)
C22 0.039(2) 0.055(2) 0.055(2) -0.0056(17) -0.0206(18) -0.0125(18)
C23 0.048(2) 0.045(2) 0.048(2) -0.0075(16) -0.0240(18) -0.0130(17)
C24 0.0466(19) 0.0286(16) 0.0307(16) -0.0062(14) -0.0170(15) -0.0054(13)
C25 0.055(2) 0.0324(17) 0.0369(17) -0.0039(15) -0.0237(16) -0.0113(14)
C26 0.047(2) 0.0336(16) 0.0346(17) 0.0011(14) -0.0167(15) -0.0121(14)
C27 0.067(3) 0.047(2) 0.054(2) 0.0098(18) -0.026(2) -0.0268(18)
C28 0.053(2) 0.069(3) 0.053(2) 0.018(2) -0.0177(19) -0.035(2)
C29 0.044(2) 0.058(2) 0.048(2) 0.0100(17) -0.0177(18) -0.0170(19)
C30 0.044(2) 0.0411(18) 0.0380(18) 0.0015(15) -0.0186(16) -0.0105(15)
C31 0.0425(18) 0.0272(15) 0.0309(16) 0.0010(13) -0.0181(14) -0.0059(13)

loop_
_atom_type_symbol
_atom_type_description
_atom_type_scat_dispersion_real
_atom_type_scat_dispersion_imag
_atom_type_scat_source
C C 0.0033 0.0016 'International Tables Vol C Tables 4.2.6.8 and 6.1.1.4'
H H 0.0000 0.0000 'International Tables Vol C Tables 4.2.6.8 and 6.1.1.4'
S S 0.1246 0.1234 'International Tables Vol C Tables 4.2.6.8 and 6.1.1.4'

loop_
_geom_angle_atom_site_label_1
_geom_angle_atom_site_label_2
_geom_angle_atom_site_label_3
_geom_angle
C5 S1 C2 91.86(13)
C3 C2 C6 129.8(3)
C3 C2 S1 111.4(2)
C6 C2 S1 118.9(2)
C2 C3 C4 111.7(3)
C2 C3 C16 124.8(3)
C4 C3 C16 123.4(3)
C5 C4 C3 114.2(3)
C5 C4 H4 122.9
C3 C4 H4 122.8
C4 C5 C11 128.0(3)
C4 C5 S1 110.8(2)
C11 C5 S1 121.1(2)
C7 C6 C2 129.5(13)
C10 C6 C2 130.7(8)
C7 C6 S10 107.3(13)
C2 C6 S10 123.1(4)
C10 C6 S7 108.6(8)
C2 C6 S7 120.6(2)
C8 S7 C6 92.4(2)
C6 C7 C8 116.2(16)
C6 C7 H7 121.5
C8 C7 H7 122.3
C9 C8 C7 101.0(10)
C9 C8 S7 115.8(3)
C9 C8 H8 122.1
C7 C8 H8 136.8
S7 C8 H8 122.1
C8 C9 C10 109.3(7)
C8 C9 S10 120.9(6)
C8 C9 H9 125.3
C10 C9 H9 125.4
S10 C9 H9 113.8
C6 C10 C9 113.8(13)
C6 C10 H10 123.1
C9 C10 H10 123.1
C9 S10 C6 94.4(8)
C15 C11 C5 127.9(3)
C15 C11 S12 112.2(2)
C5 C11 S12 119.9(2)
C13 S12 C11 92.00(16)
C14 C13 S12 112.8(3)
C14 C13 H13 123.6
S12 C13 H13 123.6
C13 C14 C15 114.5(3)
C13 C14 H14 122.7
C15 C14 H14 122.8
C11 C15 C14 108.5(3)
C11 C15 H15 125.8
C14 C15 H15 125.7
C17 C16 C3 125.5(3)
C17 C16 H16 117.2
C3 C16 H16 117.3
C16 C17 C18 124.7(3)
C16 C17 H17 117.6
C18 C17 H17 117.7
C31 C18 C19 120.2(3)
C31 C18 C17 120.4(3)
C19 C18 C17 119.3(3)
C18 C19 C20 122.5(3)
C18 C19 C24 119.6(3)
C20 C19 C24 117.9(3)
C21 C20 C19 121.4(3)
C21 C20 H20 119.3
C19 C20 H20 119.3
C20 C21 C22 120.4(3)
C20 C21 H21 119.9
C22 C21 H21 119.8
C23 C22 C21 119.7(3)
C23 C22 H22 120.2
C21 C22 H22 120.1
C22 C23 C24 122.0(3)
C22 C23 H23 119.0
C24 C23 H23 119.0
C25 C24 C23 122.3(3)
C25 C24 C19 119.1(3)
C23 C24 C19 118.6(3)
C24 C25 C26 122.1(3)
C24 C25 H25 118.9
C26 C25 H25 118.9
C25 C26 C27 122.0(3)
C25 C26 C31 119.1(3)
C27 C26 C31 118.8(3)
C28 C27 C26 121.7(3)
C28 C27 H27 119.2
C26 C27 H27 119.1
C27 C28 C29 119.5(3)
C27 C28 H28 120.2
C29 C28 H28 120.3
C30 C29 C28 121.2(3)
C30 C29 H29 119.4
C28 C29 H29 119.4
C29 C30 C31 121.4(3)
C29 C30 H30 119.3
C31 C30 H30 119.3
C18 C31 C30 123.2(3)
C18 C31 C26 119.6(3)
C30 C31 C26 117.2(3)

loop_
_geom_bond_atom_site_label_1
_geom_bond_atom_site_label_2
_geom_bond_distance
S1 C5 1.734(3)
S1 C2 1.739(3)
C2 C3 1.378(4)
C2 C6 1.462(4)
C3 C4 1.427(4)
C3 C16 1.462(4)
C4 C5 1.360(4)
C4 H4 0.9500
C5 C11 1.462(4)
C6 C7 1.36(3)
C6 C10 1.380(16)
C6 S10 1.646(13)
C6 S7 1.715(4)
S7 C8 1.653(5)
C7 C8 1.51(3)
C7 H7 0.9499
C8 C9 1.325(5)
C8 H8 0.9500
C9 C10 1.437(16)
C9 S10 1.569(11)
C9 H9 0.9500
C10 H10 0.9500
C11 C15 1.418(4)
C11 S12 1.728(3)
S12 C13 1.690(3)
C13 C14 1.348(5)
C13 H13 0.9500
C14 C15 1.447(4)
C14 H14 0.9500
C15 H15 0.9500
C16 C17 1.330(4)
C16 H16 0.9501
C17 C18 1.478(4)
C17 H17 0.9500
C18 C31 1.411(4)
C18 C19 1.414(4)
C19 C20 1.418(4)
C19 C24 1.441(4)
C20 C21 1.365(5)
C20 H20 0.9499
C21 C22 1.422(5)
C21 H21 0.9500
C22 C23 1.351(5)
C22 H22 0.9500
C23 C24 1.415(4)
C23 H23 0.9500
C24 C25 1.391(4)
C25 C26 1.397(4)
C25 H25 0.9501
C26 C27 1.421(5)
C26 C31 1.439(4)
C27 C28 1.354(5)
C27 H27 0.9499
C28 C29 1.411(5)
C28 H28 0.9501
C29 C30 1.352(5)
C29 H29 0.9499
C30 C31 1.432(4)
C30 H30 0.9499

loop_
_geom_torsion_atom_site_label_1
_geom_torsion_atom_site_label_2
_geom_torsion_atom_site_label_3
_geom_torsion_atom_site_label_4
_geom_torsion
C5 S1 C2 C3 -0.8(2)
C5 S1 C2 C6 178.6(2)
C6 C2 C3 C4 -178.9(3)
S1 C2 C3 C4 0.4(3)
C6 C2 C3 C16 -3.0(5)
S1 C2 C3 C16 176.3(2)
C2 C3 C4 C5 0.4(4)
C2 C3 C4 C5 0.4(4)
C16 C3 C4 C5 -175.6(3)
C3 C4 C5 C11 176.8(3)
C3 C4 C5 S1 -0.9(4)
C2 S1 C5 C4 1.0(3)
C2 S1 C5 C11 -177.0(3)
C3 C2 C6 C7 141(2)
S1 C2 C6 C7 -38(2)
C3 C2 C6 C10 -43.9(12)
S1 C2 C6 C10 136.8(11)
C3 C2 C6 S10 -42.0(7)
S1 C2 C6 S10 138.7(6)
C3 C2 C6 S7 136.1(3)
S1 C2 C6 S7 -43.1(4)
C10 C6 S7 C8 -2.7(9)
C2 C6 S7 C8 177.3(3)
C2 C6 C7 C8 179.3(11)
S10 C6 C7 C8 2(3)
C6 C7 C8 C9 -4(3)
C6 S7 C8 C9 2.2(4)
S7 C8 C9 C10 -1.0(9)
C7 C8 C9 S10 4.5(16)
C2 C6 C10 C9 -177.4(6)
S7 C6 C10 C9 2.6(15)
C8 C9 C10 C6 -1.1(16)
C8 C9 S10 C6 -3.4(9)
C7 C6 S10 C9 0.5(18)
C2 C6 S10 C9 -177.0(4)
C4 C5 C11 C15 166.9(3)
S1 C5 C11 C15 -15.5(5)
C4 C5 C11 S12 -10.9(5)
S1 C5 C11 S12 166.70(17)
C15 C11 S12 C13 1.0(3)
C5 C11 S12 C13 179.1(3)
C11 S12 C13 C14 0.2(3)
S12 C13 C14 C15 -1.3(4)
C5 C11 C15 C14 -179.8(3)
S12 C11 C15 C14 -1.8(3)
C13 C14 C15 C11 2.0(4)
C2 C3 C16 C17 167.3(3)
C4 C3 C16 C17 -17.2(5)
C3 C16 C17 C18 176.4(3)
C16 C17 C18 C31 -62.2(4)
C16 C17 C18 C19 119.6(3)
C31 C18 C19 C20 -178.0(3)
C17 C18 C19 C20 0.2(4)
C31 C18 C19 C24 3.0(4)
C17 C18 C19 C24 -178.8(2)
C18 C19 C20 C21 180.0(3)
C24 C19 C20 C21 -0.9(4)
C19 C20 C21 C22 0.3(5)
C20 C21 C22 C23 1.4(5)
C21 C22 C23 C24 -2.4(5)
C22 C23 C24 C25 179.5(3)
C22 C23 C24 C19 1.7(5)
C18 C19 C24 C25 1.2(4)
C20 C19 C24 C25 -177.9(3)
C18 C19 C24 C23 179.1(3)
C20 C19 C24 C23 0.0(4)
C23 C24 C25 C26 178.4(3)
C19 C24 C25 C26 -3.9(4)
C24 C25 C26 C27 -176.8(3)
C24 C25 C26 C31 2.2(5)
C25 C26 C27 C28 176.6(3)
C31 C26 C27 C28 -2.4(5)
C26 C27 C28 C29 -0.8(6)
C27 C28 C29 C30 2.3(6)
C28 C29 C30 C31 -0.4(5)
C19 C18 C31 C30 172.2(3)
C17 C18 C31 C30 -6.0(4)
C19 C18 C31 C26 -4.6(4)
C17 C18 C31 C26 177.2(3)
C29 C30 C31 C18 -179.7(3)
C29 C30 C31 C26 -2.8(4)
C25 C26 C31 C18 2.1(4)
C27 C26 C31 C18 -178.9(3)
C25 C26 C31 C30 -175.0(3)
C27 C26 C31 C30 4.1(4)
